data_7159100
loop_
_publ_author_name
'Biswas, Subir'
'Barman, Dipankar'
'Gogoi, Gautam'
'Hoque, Nazimul'
'Devi, Arpita'
'Purkayastha, Siddhartha K.'
'Guha, Ankur Kanti'
'Nath, Jayanta K.'
'Bania, Kusum K.'

_publ_section_title
;
 Heterogeneous iron catalyst for C(1)-H functionalization of 2-naphthols
 with primary aromatic alcohols.
;
_journal_issue 8
_journal_name_full 'Organic &amp; biomolecular chemistry'
_journal_page_first 1657
_journal_page_last 1661
_journal_paper_doi 10.1039/d3ob00004d
_journal_volume 21
_journal_year 2023
_chemical_formula_moiety 'C18 H16 O2'
_chemical_formula_sum 'C18 H16 O2'
_chemical_formula_weight 264.31
_space_group_crystal_system orthorhombic
_space_group_IT_number 19
_space_group_name_Hall 'P 2ac 2ab'
_space_group_name_H-M_alt 'P 21 21 21'
_atom_sites_solution_hydrogens geom
_atom_sites_solution_primary direct
_atom_sites_solution_secondary difmap
_audit_creation_method SHELXL-97
_audit_update_record
;
2022-11-05 deposited with the CCDC.	2023-01-19 downloaded from the CCDC.
;
_cell_angle_alpha 90.00
_cell_angle_beta 90.00
_cell_angle_gamma 90.00
_cell_formula_units_Z 4
_cell_length_a 5.695(3)
_cell_length_b 15.637(8)
_cell_length_c 15.874(8)
_cell_measurement_reflns_used 1026
_cell_measurement_temperature 293(2)
_cell_measurement_theta_max 26.75
_cell_measurement_theta_min 2.90
_cell_volume 1413.6(13)
_computing_cell_refinement 'Bruker SAINT'
_computing_data_collection 'Bruker APEX2'
_computing_data_reduction 'Bruker SAINT'
_computing_molecular_graphics 'Bruker SHELXTL'
_computing_publication_material 'Bruker SHELXTL'
_computing_structure_refinement 'SHELXL-2014 (Sheldrick 2014)'
_computing_structure_solution 'SHELXS-97 (Sheldrick, 2008)'
_diffrn_ambient_temperature 293(2)
_diffrn_measured_fraction_theta_full 0.982
_diffrn_measured_fraction_theta_max 0.982
_diffrn_measurement_device_type 'Bruker APEX-II CCD'
_diffrn_measurement_method '\f and \w scans'
_diffrn_radiation_monochromator graphite
_diffrn_radiation_source 'fine-focus sealed tube'
_diffrn_radiation_type MoK\a
_diffrn_radiation_wavelength 0.71073
_diffrn_reflns_av_R_equivalents 0.2794
_diffrn_reflns_av_sigmaI/netI 0.2440
_diffrn_reflns_limit_h_max 7
_diffrn_reflns_limit_h_min -7
_diffrn_reflns_limit_k_max 21
_diffrn_reflns_limit_k_min -21
_diffrn_reflns_limit_l_max 22
_diffrn_reflns_limit_l_min -21
_diffrn_reflns_number 39704
_diffrn_reflns_theta_full 30.36
_diffrn_reflns_theta_max 30.36
_diffrn_reflns_theta_min 1.83
_exptl_absorpt_coefficient_mu 0.080
_exptl_absorpt_correction_T_max 0.7457
_exptl_absorpt_correction_T_min 0.4067
_exptl_absorpt_correction_type multi-scan
_exptl_absorpt_process_details 'SADABS-2014/2 (Bruker,2014/2)'
_exptl_crystal_colour brown
_exptl_crystal_density_diffrn 1.242
_exptl_crystal_density_method 'not measured'
_exptl_crystal_description needle
_exptl_crystal_F_000 560
_exptl_crystal_size_max 0.32
_exptl_crystal_size_mid 0.20
_exptl_crystal_size_min 0.18
_refine_diff_density_max 0.173
_refine_diff_density_min -0.223
_refine_diff_density_rms 0.062
_refine_ls_abs_structure_details 'Flack H D (1983), Acta Cryst. A39, 876-881'
_refine_ls_abs_structure_Flack 0(4)
_refine_ls_extinction_method none
_refine_ls_goodness_of_fit_ref 0.916
_refine_ls_hydrogen_treatment mixed
_refine_ls_matrix_type full
_refine_ls_number_parameters 235
_refine_ls_number_reflns 4164
_refine_ls_number_restraints 1
_refine_ls_restrained_S_all 0.916
_refine_ls_R_factor_all 0.2664
_refine_ls_R_factor_gt 0.0851
_refine_ls_shift/su_max 0.139
_refine_ls_shift/su_mean 0.001
_refine_ls_structure_factor_coef Fsqd
_refine_ls_weighting_details 'calc w=1/[\s^2^(Fo^2^)+(0.0000P)^2^+0.0000P] where P=(Fo^2^+2Fc^2^)/3'
_refine_ls_weighting_scheme calc
_refine_ls_wR_factor_gt 0.1763
_refine_ls_wR_factor_ref 0.2597
_reflns_number_gt 1239
_reflns_number_total 4164
_reflns_threshold_expression >2sigma(I)
_cod_data_source_file d3ob00004d2.cif
_cod_data_source_block aa_a
_cod_depositor_comments 'Adding full bibliography for 7159099--7159102.cif.'
_cod_database_code 7159100

loop_
_symmetry_equiv_pos_as_xyz
'x, y, z'
'-x+1/2, -y, z+1/2'
'x+1/2, -y+1/2, -z'
'-x, y+1/2, -z+1/2'

loop_
_atom_site_label
_atom_site_type_symbol
_atom_site_fract_x
_atom_site_fract_y
_atom_site_fract_z
_atom_site_U_iso_or_equiv
_atom_site_adp_type
_atom_site_occupancy
_atom_site_symmetry_multiplicity
_atom_site_calc_flag
_atom_site_refinement_flags
_atom_site_disorder_assembly
_atom_site_disorder_group
O2 O 0.5608(6) 0.3771(2) -0.0802(2) 0.0865(11) Uani 1 1 d . . .
O1 O 0.6503(7) 0.4978(2) 0.3531(2) 0.0973(12) Uani 1 1 d D . .
C15 C 0.5073(9) 0.3711(3) 0.0047(3) 0.0695(12) Uani 1 1 d . . .
C17 C 0.6416(9) 0.4006(3) 0.1448(3) 0.0718(12) Uani 1 1 d . . .
C10 C 0.5892(8) 0.3509(3) 0.3281(3) 0.0704(13) Uani 1 1 d . . .
C12 C 0.4369(8) 0.3692(3) 0.1788(3) 0.0683(12) Uani 1 1 d . . .
C14 C 0.3054(11) 0.3376(3) 0.0370(4) 0.0825(16) Uani 1 1 d . . .
C16 C 0.6751(10) 0.4024(3) 0.0586(3) 0.0762(13) Uani 1 1 d . . .
C4 C 0.8542(10) 0.2447(3) 0.3926(3) 0.0783(14) Uani 1 1 d . . .
C1 C 0.7165(10) 0.4147(3) 0.3668(3) 0.0802(14) Uani 1 1 d . . .
C9 C 0.6538(9) 0.2641(3) 0.3424(3) 0.0722(13) Uani 1 1 d . . .
C11 C 0.3835(10) 0.3730(4) 0.2720(3) 0.0775(13) Uani 1 1 d . . .
C2 C 0.9078(9) 0.3956(4) 0.4180(3) 0.0785(14) Uani 1 1 d . . .
C3 C 0.9772(10) 0.3126(4) 0.4301(3) 0.0828(15) Uani 1 1 d . . .
C7 C 0.5890(11) 0.1112(4) 0.3243(4) 0.0887(15) Uani 1 1 d . . .
C8 C 0.5279(10) 0.1945(3) 0.3082(3) 0.0810(15) Uani 1 1 d . . .
C5 C 0.9137(12) 0.1569(4) 0.4058(4) 0.0879(17) Uani 1 1 d . . .
C13 C 0.2718(10) 0.3366(3) 0.1232(4) 0.0796(15) Uani 1 1 d . . .
C6 C 0.7837(14) 0.0929(4) 0.3731(4) 0.0956(17) Uani 1 1 d . . .
C18 C 0.3759(11) 0.3569(4) -0.1392(3) 0.1066(19) Uani 1 1 d . . .
H18A H 0.3232 0.2994 -0.1299 0.160 Uiso 1 1 calc R . .
H18B H 0.4344 0.3622 -0.1956 0.160 Uiso 1 1 calc R . .
H18C H 0.2472 0.3957 -0.1312 0.160 Uiso 1 1 calc R . .
H2 H 0.994(7) 0.444(3) 0.446(3) 0.074(13) Uiso 1 1 d . . .
H3 H 1.128(11) 0.301(4) 0.465(3) 0.13(2) Uiso 1 1 d . . .
H8 H 0.368(8) 0.204(3) 0.275(3) 0.082(14) Uiso 1 1 d . . .
H7 H 0.506(8) 0.065(3) 0.297(3) 0.080(15) Uiso 1 1 d . . .
H5 H 1.042(8) 0.154(3) 0.437(3) 0.082(18) Uiso 1 1 d . . .
H6 H 0.837(9) 0.025(3) 0.388(3) 0.113(17) Uiso 1 1 d . . .
H11A H 0.244(11) 0.336(3) 0.289(3) 0.111(19) Uiso 1 1 d . . .
H11B H 0.336(7) 0.429(2) 0.282(2) 0.059(12) Uiso 1 1 d . . .
H14 H 0.199(10) 0.315(3) 0.002(3) 0.097(18) Uiso 1 1 d . . .
H13 H 0.109(11) 0.314(3) 0.146(3) 0.097(15) Uiso 1 1 d . . .
H16 H 0.816(8) 0.428(2) 0.038(3) 0.070(13) Uiso 1 1 d . . .
H17 H 0.772(9) 0.421(3) 0.184(3) 0.084(14) Uiso 1 1 d . . .
H1 H 0.767(12) 0.539(5) 0.370(5) 0.22(4) Uiso 1 1 d D . .

loop_
_atom_site_aniso_label
_atom_site_aniso_U_11
_atom_site_aniso_U_22
_atom_site_aniso_U_33
_atom_site_aniso_U_23
_atom_site_aniso_U_13
_atom_site_aniso_U_12
O2 0.111(3) 0.088(2) 0.061(2) 0.0019(16) -0.008(2) 0.001(2)
O1 0.129(3) 0.076(2) 0.087(2) -0.0025(18) -0.019(2) 0.004(2)
C15 0.078(3) 0.067(3) 0.063(3) 0.000(2) -0.006(3) 0.003(3)
C17 0.065(3) 0.089(3) 0.062(3) -0.004(2) -0.004(3) -0.008(3)
C10 0.076(3) 0.081(3) 0.055(3) 0.004(2) 0.006(3) 0.000(3)
C12 0.068(3) 0.069(3) 0.068(3) 0.001(2) -0.009(3) 0.005(2)
C14 0.081(4) 0.085(3) 0.082(4) -0.006(3) -0.019(3) -0.008(3)
C16 0.075(3) 0.081(3) 0.073(4) 0.007(3) 0.002(3) -0.004(3)
C4 0.089(4) 0.090(4) 0.056(3) 0.012(3) 0.009(3) 0.005(3)
C1 0.101(4) 0.076(3) 0.064(3) 0.007(3) 0.004(3) 0.002(3)
C9 0.079(3) 0.081(3) 0.057(3) -0.001(2) 0.013(3) 0.005(3)
C11 0.080(3) 0.084(4) 0.068(3) -0.003(3) 0.000(3) 0.005(3)
C2 0.091(4) 0.084(4) 0.061(3) 0.002(3) -0.003(3) -0.008(3)
C3 0.087(4) 0.099(4) 0.062(3) 0.011(3) -0.002(3) 0.004(3)
C7 0.108(4) 0.076(4) 0.081(4) -0.002(3) 0.011(3) -0.006(4)
C8 0.089(4) 0.082(4) 0.072(3) 0.004(3) 0.004(3) 0.001(3)
C5 0.097(4) 0.094(4) 0.073(4) 0.019(3) 0.012(4) 0.011(4)
C13 0.077(4) 0.085(3) 0.078(4) 0.001(3) -0.011(3) -0.008(3)
C6 0.129(5) 0.074(4) 0.084(4) 0.001(3) 0.009(4) 0.004(4)
C18 0.116(5) 0.129(5) 0.075(4) -0.010(3) -0.023(4) 0.012(4)

loop_
_atom_type_symbol
_atom_type_description
_atom_type_scat_dispersion_real
_atom_type_scat_dispersion_imag
_atom_type_scat_source
C C 0.0033 0.0016 'International Tables Vol C Tables 4.2.6.8 and 6.1.1.4'
H H 0.0000 0.0000 'International Tables Vol C Tables 4.2.6.8 and 6.1.1.4'
O O 0.0106 0.0060 'International Tables Vol C Tables 4.2.6.8 and 6.1.1.4'

loop_
_geom_angle_atom_site_label_1
_geom_angle_atom_site_label_2
_geom_angle_atom_site_label_3
_geom_angle
_geom_angle_site_symmetry_1
_geom_angle_site_symmetry_3
_geom_angle_publ_flag
C15 O2 C18 117.1(4) . . ?
C1 O1 H1 114(6) . . ?
C14 C15 C16 119.3(5) . . ?
C14 C15 O2 125.3(5) . . ?
C16 C15 O2 115.5(4) . . ?
C12 C17 C16 120.9(5) . . ?
C12 C17 H17 119(3) . . ?
C16 C17 H17 120(3) . . ?
C1 C10 C9 118.9(5) . . ?
C1 C10 C11 120.4(5) . . ?
C9 C10 C11 120.7(5) . . ?
C17 C12 C13 117.1(5) . . ?
C17 C12 C11 122.8(5) . . ?
C13 C12 C11 120.1(5) . . ?
C15 C14 C13 119.6(6) . . ?
C15 C14 H14 119(3) . . ?
C13 C14 H14 121(3) . . ?
C15 C16 C17 120.9(5) . . ?
C15 C16 H16 122(3) . . ?
C17 C16 H16 117(3) . . ?
C3 C4 C9 118.4(5) . . ?
C3 C4 C5 123.1(5) . . ?
C9 C4 C5 118.5(5) . . ?
O1 C1 C10 118.1(5) . . ?
O1 C1 C2 120.8(5) . . ?
C10 C1 C2 121.1(5) . . ?
C8 C9 C4 117.3(5) . . ?
C8 C9 C10 122.8(5) . . ?
C4 C9 C10 119.9(5) . . ?
C12 C11 C10 114.3(5) . . ?
C12 C11 H11A 113(3) . . ?
C10 C11 H11A 109(3) . . ?
C12 C11 H11B 105(2) . . ?
C10 C11 H11B 110(2) . . ?
H11A C11 H11B 105(4) . . ?
C3 C2 C1 120.7(5) . . ?
C3 C2 H2 121(2) . . ?
C1 C2 H2 118(2) . . ?
C2 C3 C4 120.9(5) . . ?
C2 C3 H3 119(3) . . ?
C4 C3 H3 120(3) . . ?
C8 C7 C6 120.3(6) . . ?
C8 C7 H7 120(3) . . ?
C6 C7 H7 119(3) . . ?
C7 C8 C9 122.1(6) . . ?
C7 C8 H8 117(2) . . ?
C9 C8 H8 121(2) . . ?
C6 C5 C4 121.7(6) . . ?
C6 C5 H5 129(3) . . ?
C4 C5 H5 109(3) . . ?
C14 C13 C12 122.2(6) . . ?
C14 C13 H13 118(3) . . ?
C12 C13 H13 120(3) . . ?
C5 C6 C7 120.1(6) . . ?
C5 C6 H6 118(2) . . ?
C7 C6 H6 122(2) . . ?
O2 C18 H18A 109.5 . . ?
O2 C18 H18B 109.5 . . ?
H18A C18 H18B 109.5 . . ?
O2 C18 H18C 109.5 . . ?
H18A C18 H18C 109.5 . . ?
H18B C18 H18C 109.5 . . ?

loop_
_geom_bond_atom_site_label_1
_geom_bond_atom_site_label_2
_geom_bond_distance
_geom_bond_site_symmetry_2
_geom_bond_publ_flag
O2 C15 1.385(5) . ?
O2 C18 1.444(6) . ?
O1 C1 1.370(6) . ?
O1 H1 0.97(2) . ?
C15 C14 1.363(7) . ?
C15 C16 1.373(7) . ?
C17 C12 1.375(6) . ?
C17 C16 1.381(6) . ?
C17 H17 1.02(5) . ?
C10 C1 1.377(7) . ?
C10 C9 1.425(6) . ?
C10 C11 1.512(7) . ?
C12 C13 1.387(7) . ?
C12 C11 1.511(7) . ?
C14 C13 1.382(7) . ?
C14 H14 0.90(6) . ?
C16 H16 0.96(4) . ?
C4 C3 1.405(7) . ?
C4 C9 1.424(6) . ?
C4 C5 1.428(7) . ?
C1 C2 1.393(7) . ?
C9 C8 1.411(7) . ?
C11 H11A 1.02(6) . ?
C11 H11B 0.94(4) . ?
C2 C3 1.370(7) . ?
C2 H2 1.01(4) . ?
C3 H3 1.04(6) . ?
C7 C8 1.372(7) . ?
C7 C6 1.383(8) . ?
C7 H7 0.96(5) . ?
C8 H8 1.06(4) . ?
C5 C6 1.348(8) . ?
C5 H5 0.89(5) . ?
C13 H13 1.05(6) . ?
C6 H6 1.13(5) . ?
C18 H18A 0.9600 . ?
C18 H18B 0.9600 . ?
C18 H18C 0.9600 . ?

loop_
_geom_torsion_atom_site_label_1
_geom_torsion_atom_site_label_2
_geom_torsion_atom_site_label_3
_geom_torsion_atom_site_label_4
_geom_torsion
_geom_torsion_site_symmetry_1
_geom_torsion_site_symmetry_2
_geom_torsion_site_symmetry_3
_geom_torsion_site_symmetry_4
_geom_torsion_publ_flag
C18 O2 C15 C14 8.8(7) . . . . ?
C18 O2 C15 C16 -171.0(4) . . . . ?
C16 C17 C12 C13 2.5(7) . . . . ?
C16 C17 C12 C11 -174.6(4) . . . . ?
C16 C15 C14 C13 0.9(7) . . . . ?
O2 C15 C14 C13 -179.0(4) . . . . ?
C14 C15 C16 C17 -0.3(7) . . . . ?
O2 C15 C16 C17 179.5(4) . . . . ?
C12 C17 C16 C15 -1.4(7) . . . . ?
C9 C10 C1 O1 -179.3(4) . . . . ?
C11 C10 C1 O1 0.3(7) . . . . ?
C9 C10 C1 C2 1.0(7) . . . . ?
C11 C10 C1 C2 -179.4(5) . . . . ?
C3 C4 C9 C8 -177.5(4) . . . . ?
C5 C4 C9 C8 -0.6(6) . . . . ?
C3 C4 C9 C10 2.9(6) . . . . ?
C5 C4 C9 C10 179.9(4) . . . . ?
C1 C10 C9 C8 177.4(5) . . . . ?
C11 C10 C9 C8 -2.2(7) . . . . ?
C1 C10 C9 C4 -3.1(6) . . . . ?
C11 C10 C9 C4 177.3(4) . . . . ?
C17 C12 C11 C10 -42.2(7) . . . . ?
C13 C12 C11 C10 140.7(5) . . . . ?
C1 C10 C11 C12 100.9(6) . . . . ?
C9 C10 C11 C12 -79.4(6) . . . . ?
O1 C1 C2 C3 -178.5(5) . . . . ?
C10 C1 C2 C3 1.3(7) . . . . ?
C1 C2 C3 C4 -1.4(7) . . . . ?
C9 C4 C3 C2 -0.7(7) . . . . ?
C5 C4 C3 C2 -177.5(5) . . . . ?
C6 C7 C8 C9 -2.1(8) . . . . ?
C4 C9 C8 C7 2.1(7) . . . . ?
C10 C9 C8 C7 -178.4(5) . . . . ?
C3 C4 C5 C6 175.8(5) . . . . ?
C9 C4 C5 C6 -1.0(7) . . . . ?
C15 C14 C13 C12 0.3(7) . . . . ?
C17 C12 C13 C14 -2.0(7) . . . . ?
C11 C12 C13 C14 175.2(5) . . . . ?
C4 C5 C6 C7 1.1(9) . . . . ?
C8 C7 C6 C5 0.5(9) . . . . ?
